data_1520667
loop_
_publ_author_name
'Sasamori, Takahiro'
'Sugahara, Tomohiro'
'Agou, Tomohiro'
'Sugamata, Koh'
'Guo, Jing-Dong'
'Nagase, Shigeru'
'Tokitoh, Norihiro'

_publ_section_title
;
 Reaction of a diaryldigermyne with ethylene
;
_journal_issue 10
_journal_name_full 'Chem. Sci.'
_journal_page_first 5526
_journal_paper_doi 10.1039/C5SC01266J
_journal_volume 6
_journal_year 2015
_chemical_formula_moiety 'C64 H142 Ge2 Si14'
_chemical_formula_sum 'C64 H142 Ge2 Si14'
_chemical_formula_weight 1450.22
_chemical_name_systematic
; 
 ? 
;
_space_group_IT_number 61
_symmetry_cell_setting orthorhombic
_symmetry_Int_Tables_number 61
_symmetry_space_group_name_Hall '-P 2ac 2ab'
_symmetry_space_group_name_H-M 'P b c a'
_atom_sites_solution_hydrogens geom
_atom_sites_solution_primary direct
_atom_sites_solution_secondary difmap
_audit_creation_method SHELXL-97
_audit_update_record
;
2015-03-17 deposited with the CCDC.
2015-06-24 downloaded from the CCDC.
;
_cell_angle_alpha 90.00
_cell_angle_beta 90.00
_cell_angle_gamma 90.00
_cell_formula_units_Z 8
_cell_length_a 21.4391(3)
_cell_length_b 21.7284(2)
_cell_length_c 36.5231(5)
_cell_measurement_temperature 103(2)
_cell_measurement_theta_max 26.0
_cell_measurement_theta_min 1.45
_cell_volume 17013.8(4)
_computing_cell_refinement HKL2000
_computing_data_collection CrystalClear
_computing_data_reduction HKL2000
_computing_molecular_graphics 'Yadokari-XG 2011 (Wakita Nemoto et al., 2011)'
_computing_publication_material 'Yadokari-XG 2011 (Wakita,Nemoto et al., 2011)'
_computing_structure_refinement 'SHELXL-97 (Sheldrick, 1997)'
_computing_structure_solution SIR2004
_diffrn_ambient_temperature 103(2)
_diffrn_detector_area_resol_mean 28.5714
_diffrn_measured_fraction_theta_full 0.998
_diffrn_measured_fraction_theta_max 0.998
_diffrn_measurement_device_type 'Rigaku Saturn'
_diffrn_measurement_method \w
_diffrn_radiation_monochromator graphite
_diffrn_radiation_source 'fine-focus sealed tube'
_diffrn_radiation_type MoK\a
_diffrn_radiation_wavelength 0.71075
_diffrn_reflns_av_R_equivalents 0.0853
_diffrn_reflns_av_sigmaI/netI 0.0343
_diffrn_reflns_limit_h_max 26
_diffrn_reflns_limit_h_min -26
_diffrn_reflns_limit_k_max 26
_diffrn_reflns_limit_k_min -26
_diffrn_reflns_limit_l_max 45
_diffrn_reflns_limit_l_min -45
_diffrn_reflns_number 179753
_diffrn_reflns_theta_full 26.00
_diffrn_reflns_theta_max 26.00
_diffrn_reflns_theta_min 1.45
_exptl_absorpt_coefficient_mu 0.937
_exptl_absorpt_correction_T_max 0.9288
_exptl_absorpt_correction_T_min 0.9040
_exptl_absorpt_correction_type multi-scan
_exptl_absorpt_process_details
;
 MULABS - Empirical Correction for Absorption Anisotropy.
 Blessing, R. H., Acta Cryst., A51, 33-38 (1995).
;
_exptl_crystal_colour colorless
_exptl_crystal_density_diffrn 1.132
_exptl_crystal_density_method 'not measured'
_exptl_crystal_description prism
_exptl_crystal_F_000 6288
_exptl_crystal_size_max 0.11
_exptl_crystal_size_mid 0.10
_exptl_crystal_size_min 0.08
_refine_diff_density_max 1.884
_refine_diff_density_min -0.812
_refine_diff_density_rms 0.086
_refine_ls_extinction_method none
_refine_ls_goodness_of_fit_ref 1.034
_refine_ls_hydrogen_treatment constr
_refine_ls_matrix_type full
_refine_ls_number_parameters 763
_refine_ls_number_reflns 16692
_refine_ls_number_restraints 0
_refine_ls_restrained_S_all 1.034
_refine_ls_R_factor_all 0.0780
_refine_ls_R_factor_gt 0.0562
_refine_ls_shift/su_max 0.001
_refine_ls_shift/su_mean 0.000
_refine_ls_structure_factor_coef Fsqd
_refine_ls_weighting_details 'calc w=1/[\s^2^(Fo^2^)+(0.0814P)^2^+34.3443P] where P=(Fo^2^+2Fc^2^)/3'
_refine_ls_weighting_scheme calc
_refine_ls_wR_factor_gt 0.1454
_refine_ls_wR_factor_ref 0.1633
_reflns_number_gt 12734
_reflns_number_total 16692
_reflns_threshold_expression >2sigma(I)
_cod_data_source_file c5sc01266j2.cif
_cod_data_source_block comp12
_cod_depositor_comments 'Adding full bibliography for 1520665--1520667.cif.'
_cod_original_sg_symbol_H-M 'P b c a '
_cod_database_code 1520667

loop_
_symmetry_equiv_pos_as_xyz
'x, y, z'
'-x+1/2, -y, z+1/2'
'x+1/2, -y+1/2, -z'
'-x, y+1/2, -z+1/2'
'-x, -y, -z'
'x-1/2, y, -z-1/2'
'-x-1/2, y-1/2, z'
'x, -y-1/2, z-1/2'

loop_
_atom_site_label
_atom_site_type_symbol
_atom_site_fract_x
_atom_site_fract_y
_atom_site_fract_z
_atom_site_U_iso_or_equiv
_atom_site_adp_type
_atom_site_occupancy
_atom_site_symmetry_multiplicity
_atom_site_calc_flag
_atom_site_refinement_flags
Ge1 Ge 0.113473(18) 0.194821(19) 0.131792(11) 0.03176(11) Uani 1 1 d .
Ge2 Ge 0.038853(19) 0.13560(2) 0.173950(11) 0.03298(11) Uani 1 1 d .
C1 C 0.1610(2) 0.1202(2) 0.14471(12) 0.0446(10) Uani 1 1 d .
H1 H 0.1624 0.0907 0.1241 0.053 Uiso 1 1 calc R
H2 H 0.2042 0.1304 0.1523 0.053 Uiso 1 1 calc R
C2 C 0.1217(2) 0.0939(2) 0.17789(12) 0.0452(10) Uani 1 1 d .
H3 H 0.1420 0.1037 0.2015 0.054 Uiso 1 1 calc R
H4 H 0.1171 0.0487 0.1759 0.054 Uiso 1 1 calc R
C3 C 0.1139(2) 0.2392(2) 0.17967(11) 0.0438(10) Uani 1 1 d .
H5 H 0.1527 0.2304 0.1935 0.053 Uiso 1 1 calc R
H6 H 0.1105 0.2842 0.1759 0.053 Uiso 1 1 calc R
C4 C 0.0555(2) 0.2138(2) 0.20054(12) 0.0432(10) Uani 1 1 d .
H7 H 0.0197 0.2424 0.1987 0.052 Uiso 1 1 calc R
H8 H 0.0649 0.2061 0.2267 0.052 Uiso 1 1 calc R
C5 C 0.12808(16) 0.24333(17) 0.08676(10) 0.0285(7) Uani 1 1 d .
C6 C 0.18026(16) 0.23312(17) 0.06373(10) 0.0295(8) Uani 1 1 d .
C7 C 0.18212(17) 0.26223(17) 0.02951(10) 0.0298(8) Uani 1 1 d .
H9 H 0.2166 0.2540 0.0139 0.036 Uiso 1 1 calc R
C8 C 0.13597(16) 0.30284(17) 0.01689(10) 0.0277(7) Uani 1 1 d .
C9 C 0.08880(16) 0.31662(16) 0.04219(10) 0.0281(7) Uani 1 1 d .
H10 H 0.0585 0.3466 0.0357 0.034 Uiso 1 1 calc R
C10 C 0.08408(16) 0.28848(17) 0.07645(10) 0.0292(8) Uani 1 1 d .
C11 C 0.23491(17) 0.19351(18) 0.07572(10) 0.0328(8) Uani 1 1 d .
H11 H 0.2197 0.1758 0.0994 0.039 Uiso 1 1 calc R
C12 C 0.13797(17) 0.33191(17) -0.02173(10) 0.0302(8) Uani 1 1 d .
C13 C 0.03213(17) 0.30805(18) 0.10223(10) 0.0324(8) Uani 1 1 d .
H12 H 0.0387 0.2812 0.1241 0.039 Uiso 1 1 calc R
Si1 Si 0.25173(5) 0.12203(5) 0.04763(3) 0.0368(3) Uani 1 1 d .
C14 C 0.1768(2) 0.0887(2) 0.03171(15) 0.0519(12) Uani 1 1 d .
H13 H 0.1511 0.1212 0.0209 0.078 Uiso 1 1 calc R
H14 H 0.1547 0.0704 0.0525 0.078 Uiso 1 1 calc R
H15 H 0.1851 0.0569 0.0133 0.078 Uiso 1 1 calc R
C15 C 0.2903(2) 0.0627(2) 0.07743(13) 0.0500(11) Uani 1 1 d .
H16 H 0.2683 0.0602 0.1009 0.075 Uiso 1 1 calc R
H17 H 0.3339 0.0744 0.0817 0.075 Uiso 1 1 calc R
H18 H 0.2889 0.0226 0.0652 0.075 Uiso 1 1 calc R
C16 C 0.3039(2) 0.1375(2) 0.00764(13) 0.0483(11) Uani 1 1 d .
H19 H 0.3048 0.1013 -0.0084 0.072 Uiso 1 1 calc R
H20 H 0.3462 0.1464 0.0164 0.072 Uiso 1 1 calc R
H21 H 0.2880 0.1730 -0.0061 0.072 Uiso 1 1 calc R
Si2 Si 0.30454(5) 0.24064(6) 0.09073(3) 0.0392(3) Uani 1 1 d .
C17 C 0.2781(2) 0.2950(2) 0.12696(15) 0.0571(13) Uani 1 1 d .
H22 H 0.3144 0.3154 0.1379 0.086 Uiso 1 1 calc R
H23 H 0.2555 0.2723 0.1460 0.086 Uiso 1 1 calc R
H24 H 0.2504 0.3260 0.1161 0.086 Uiso 1 1 calc R
C18 C 0.3655(2) 0.1889(2) 0.11073(13) 0.0495(11) Uani 1 1 d .
H25 H 0.3837 0.1635 0.0913 0.074 Uiso 1 1 calc R
H26 H 0.3465 0.1622 0.1293 0.074 Uiso 1 1 calc R
H27 H 0.3983 0.2138 0.1221 0.074 Uiso 1 1 calc R
C19 C 0.3433(2) 0.2845(3) 0.05334(14) 0.0546(12) Uani 1 1 d .
H28 H 0.3788 0.3073 0.0633 0.082 Uiso 1 1 calc R
H29 H 0.3134 0.3134 0.0425 0.082 Uiso 1 1 calc R
H30 H 0.3579 0.2559 0.0345 0.082 Uiso 1 1 calc R
Si3 Si 0.18753(6) 0.28331(6) -0.05467(3) 0.0423(3) Uani 1 1 d .
C20 C 0.1665(3) 0.1996(2) -0.05022(15) 0.0604(14) Uani 1 1 d .
H31 H 0.2047 0.1748 -0.0502 0.091 Uiso 1 1 calc R
H32 H 0.1402 0.1874 -0.0709 0.091 Uiso 1 1 calc R
H33 H 0.1438 0.1930 -0.0273 0.091 Uiso 1 1 calc R
C21 C 0.2738(2) 0.2913(2) -0.04789(13) 0.0548(13) Uani 1 1 d .
H34 H 0.2955 0.2604 -0.0627 0.082 Uiso 1 1 calc R
H35 H 0.2839 0.2852 -0.0220 0.082 Uiso 1 1 calc R
H36 H 0.2870 0.3326 -0.0555 0.082 Uiso 1 1 calc R
C22 C 0.1785(3) 0.3015(3) -0.10472(13) 0.0694(17) Uani 1 1 d .
H37 H 0.1911 0.3442 -0.1092 0.104 Uiso 1 1 calc R
H38 H 0.1348 0.2960 -0.1119 0.104 Uiso 1 1 calc R
H39 H 0.2049 0.2738 -0.1191 0.104 Uiso 1 1 calc R
Si4 Si 0.17391(6) 0.41249(6) -0.01543(3) 0.0424(3) Uani 1 1 d .
C23 C 0.2392(2) 0.4102(2) 0.01852(15) 0.0577(13) Uani 1 1 d .
H40 H 0.2726 0.3836 0.0093 0.087 Uiso 1 1 calc R
H41 H 0.2238 0.3939 0.0418 0.087 Uiso 1 1 calc R
H42 H 0.2555 0.4519 0.0222 0.087 Uiso 1 1 calc R
C24 C 0.2073(3) 0.4461(2) -0.05834(15) 0.0621(14) Uani 1 1 d .
H43 H 0.2255 0.4864 -0.0530 0.093 Uiso 1 1 calc R
H44 H 0.1742 0.4507 -0.0766 0.093 Uiso 1 1 calc R
H45 H 0.2397 0.4187 -0.0679 0.093 Uiso 1 1 calc R
C25 C 0.1164(2) 0.4700(2) 0.00196(16) 0.0565(12) Uani 1 1 d .
H46 H 0.0998 0.4562 0.0256 0.085 Uiso 1 1 calc R
H47 H 0.0821 0.4741 -0.0156 0.085 Uiso 1 1 calc R
H48 H 0.1370 0.5099 0.0051 0.085 Uiso 1 1 calc R
Si5 Si 0.05682(5) 0.34032(6) -0.04405(3) 0.0414(3) Uani 1 1 d .
C26 C 0.0256(2) 0.2638(2) -0.05812(15) 0.0585(13) Uani 1 1 d .
H49 H 0.0305 0.2345 -0.0379 0.088 Uiso 1 1 calc R
H50 H 0.0486 0.2489 -0.0796 0.088 Uiso 1 1 calc R
H51 H -0.0187 0.2677 -0.0643 0.088 Uiso 1 1 calc R
C27 C 0.0587(2) 0.3930(2) -0.08530(13) 0.0542(12) Uani 1 1 d .
H52 H 0.0923 0.3802 -0.1018 0.081 Uiso 1 1 calc R
H53 H 0.0661 0.4354 -0.0773 0.081 Uiso 1 1 calc R
H54 H 0.0187 0.3907 -0.0982 0.081 Uiso 1 1 calc R
C28 C -0.0092(2) 0.3753(2) -0.01740(13) 0.0498(11) Uani 1 1 d .
H55 H -0.0425 0.3875 -0.0343 0.075 Uiso 1 1 calc R
H56 H 0.0059 0.4115 -0.0041 0.075 Uiso 1 1 calc R
H57 H -0.0253 0.3450 0.0001 0.075 Uiso 1 1 calc R
Si6 Si -0.05040(5) 0.28780(6) 0.08711(3) 0.0371(3) Uani 1 1 d .
C29 C -0.0890(2) 0.2514(2) 0.12764(12) 0.0467(11) Uani 1 1 d .
H58 H -0.1323 0.2412 0.1215 0.070 Uiso 1 1 calc R
H59 H -0.0884 0.2802 0.1483 0.070 Uiso 1 1 calc R
H60 H -0.0666 0.2138 0.1344 0.070 Uiso 1 1 calc R
C30 C -0.0476(2) 0.2327(2) 0.04820(12) 0.0431(10) Uani 1 1 d .
H61 H -0.0226 0.1967 0.0551 0.065 Uiso 1 1 calc R
H62 H -0.0287 0.2527 0.0269 0.065 Uiso 1 1 calc R
H63 H -0.0901 0.2194 0.0421 0.065 Uiso 1 1 calc R
C31 C -0.0999(2) 0.3553(2) 0.07431(13) 0.0484(11) Uani 1 1 d .
H64 H -0.0821 0.3756 0.0527 0.073 Uiso 1 1 calc R
H65 H -0.1013 0.3844 0.0948 0.073 Uiso 1 1 calc R
H66 H -0.1423 0.3412 0.0687 0.073 Uiso 1 1 calc R
Si7 Si 0.04343(5) 0.38879(5) 0.12111(3) 0.0379(3) Uani 1 1 d .
C32 C -0.0057(2) 0.3950(2) 0.16348(12) 0.0486(11) Uani 1 1 d .
H67 H 0.0040 0.3607 0.1800 0.073 Uiso 1 1 calc R
H68 H -0.0499 0.3934 0.1568 0.073 Uiso 1 1 calc R
H69 H 0.0032 0.4340 0.1759 0.073 Uiso 1 1 calc R
C33 C 0.1273(2) 0.4013(2) 0.13151(16) 0.0570(13) Uani 1 1 d .
H70 H 0.1518 0.3973 0.1090 0.086 Uiso 1 1 calc R
H71 H 0.1413 0.3705 0.1493 0.086 Uiso 1 1 calc R
H72 H 0.1331 0.4426 0.1417 0.086 Uiso 1 1 calc R
C34 C 0.0182(3) 0.4525(2) 0.09001(14) 0.0595(13) Uani 1 1 d .
H73 H 0.0423 0.4897 0.0955 0.089 Uiso 1 1 calc R
H74 H -0.0263 0.4609 0.0938 0.089 Uiso 1 1 calc R
H75 H 0.0252 0.4404 0.0645 0.089 Uiso 1 1 calc R
C35 C -0.03463(17) 0.08203(17) 0.18326(10) 0.0307(8) Uani 1 1 d .
C36 C -0.04594(18) 0.03093(18) 0.15994(10) 0.0330(8) Uani 1 1 d .
C37 C -0.09659(19) -0.00757(19) 0.16704(11) 0.0361(9) Uani 1 1 d .
H76 H -0.1032 -0.0417 0.1513 0.043 Uiso 1 1 calc R
C38 C -0.13825(19) 0.00124(19) 0.19612(11) 0.0359(9) Uani 1 1 d .
C39 C -0.12436(19) 0.05115(19) 0.21911(11) 0.0377(9) Uani 1 1 d .
H77 H -0.1504 0.0581 0.2397 0.045 Uiso 1 1 calc R
C40 C -0.07485(18) 0.09077(18) 0.21339(10) 0.0331(8) Uani 1 1 d .
C41 C -0.00433(19) 0.01702(18) 0.12733(10) 0.0349(8) Uani 1 1 d .
H78 H 0.0286 0.0496 0.1288 0.042 Uiso 1 1 calc R
C42 C -0.1932(2) -0.0434(2) 0.20418(12) 0.0421(10) Uani 1 1 d .
C43 C -0.0650(2) 0.14240(19) 0.24088(11) 0.0389(9) Uani 1 1 d .
H79 H -0.0322 0.1682 0.2289 0.047 Uiso 1 1 calc R
Si8 Si 0.04149(6) -0.05728(6) 0.13206(4) 0.0476(3) Uani 1 1 d .
C44 C 0.0541(3) -0.0741(2) 0.18154(15) 0.0642(14) Uani 1 1 d .
H80 H 0.0849 -0.1071 0.1841 0.096 Uiso 1 1 calc R
H81 H 0.0146 -0.0870 0.1927 0.096 Uiso 1 1 calc R
H82 H 0.0693 -0.0369 0.1939 0.096 Uiso 1 1 calc R
C45 C 0.0032(3) -0.1271(2) 0.11237(17) 0.0668(15) Uani 1 1 d .
H83 H 0.0106 -0.1285 0.0859 0.100 Uiso 1 1 calc R
H84 H -0.0418 -0.1254 0.1171 0.100 Uiso 1 1 calc R
H85 H 0.0207 -0.1641 0.1238 0.100 Uiso 1 1 calc R
C46 C 0.1175(2) -0.0468(2) 0.10789(18) 0.0680(16) Uani 1 1 d .
H86 H 0.1401 -0.0121 0.1187 0.102 Uiso 1 1 calc R
H87 H 0.1098 -0.0385 0.0819 0.102 Uiso 1 1 calc R
H88 H 0.1425 -0.0843 0.1103 0.102 Uiso 1 1 calc R
Si9 Si -0.04379(6) 0.03294(6) 0.08142(3) 0.0420(3) Uani 1 1 d .
C47 C -0.0731(3) -0.0355(3) 0.05555(14) 0.0628(14) Uani 1 1 d .
H89 H -0.0969 -0.0622 0.0721 0.094 Uiso 1 1 calc R
H90 H -0.0377 -0.0585 0.0455 0.094 Uiso 1 1 calc R
H91 H -0.1000 -0.0218 0.0355 0.094 Uiso 1 1 calc R
C48 C 0.0152(2) 0.0696(3) 0.05097(13) 0.0580(13) Uani 1 1 d .
H92 H -0.0056 0.0864 0.0292 0.087 Uiso 1 1 calc R
H93 H 0.0461 0.0389 0.0435 0.087 Uiso 1 1 calc R
H94 H 0.0362 0.1030 0.0642 0.087 Uiso 1 1 calc R
C49 C -0.1095(2) 0.0873(2) 0.08892(13) 0.0489(11) Uani 1 1 d .
H95 H -0.0943 0.1240 0.1016 0.073 Uiso 1 1 calc R
H96 H -0.1417 0.0672 0.1038 0.073 Uiso 1 1 calc R
H97 H -0.1274 0.0992 0.0653 0.073 Uiso 1 1 calc R
Si10 Si -0.15568(7) -0.11517(6) 0.22363(4) 0.0521(3) Uani 1 1 d .
C50 C -0.1228(3) -0.1609(3) 0.18970(19) 0.083(2) Uani 1 1 d .
H98 H -0.0892 -0.1382 0.1775 0.124 Uiso 1 1 calc R
H99 H -0.1548 -0.1720 0.1717 0.124 Uiso 1 1 calc R
H100 H -0.1057 -0.1984 0.2008 0.124 Uiso 1 1 calc R
C51 C -0.0909(2) -0.0938(2) 0.25528(15) 0.0585(13) Uani 1 1 d .
H101 H -0.0655 -0.1303 0.2605 0.088 Uiso 1 1 calc R
H102 H -0.1083 -0.0777 0.2782 0.088 Uiso 1 1 calc R
H103 H -0.0648 -0.0623 0.2438 0.088 Uiso 1 1 calc R
C52 C -0.2089(3) -0.1674(3) 0.25012(16) 0.0660(15) Uani 1 1 d .
H104 H -0.2429 -0.1813 0.2342 0.099 Uiso 1 1 calc R
H105 H -0.2262 -0.1450 0.2711 0.099 Uiso 1 1 calc R
H106 H -0.1853 -0.2031 0.2589 0.099 Uiso 1 1 calc R
Si11 Si -0.24409(6) -0.06197(6) 0.16242(3) 0.0430(3) Uani 1 1 d .
C53 C -0.2871(2) -0.1373(2) 0.16683(15) 0.0601(14) Uani 1 1 d .
H107 H -0.3126 -0.1441 0.1449 0.090 Uiso 1 1 calc R
H108 H -0.3142 -0.1361 0.1885 0.090 Uiso 1 1 calc R
H109 H -0.2570 -0.1710 0.1694 0.090 Uiso 1 1 calc R
C54 C -0.2035(2) -0.0698(2) 0.11747(13) 0.0508(11) Uani 1 1 d .
H110 H -0.2340 -0.0803 0.0985 0.076 Uiso 1 1 calc R
H111 H -0.1721 -0.1025 0.1191 0.076 Uiso 1 1 calc R
H112 H -0.1831 -0.0308 0.1112 0.076 Uiso 1 1 calc R
C55 C -0.3043(2) -0.0012(3) 0.15234(15) 0.0601(13) Uani 1 1 d .
H113 H -0.2836 0.0384 0.1483 0.090 Uiso 1 1 calc R
H114 H -0.3330 0.0024 0.1731 0.090 Uiso 1 1 calc R
H115 H -0.3278 -0.0127 0.1303 0.090 Uiso 1 1 calc R
Si12 Si -0.25297(6) -0.00934(7) 0.23977(4) 0.0520(3) Uani 1 1 d .
C56 C -0.2763(2) 0.0711(3) 0.22810(16) 0.0623(14) Uani 1 1 d .
H116 H -0.3216 0.0728 0.2243 0.093 Uiso 1 1 calc R
H117 H -0.2550 0.0840 0.2057 0.093 Uiso 1 1 calc R
H118 H -0.2647 0.0987 0.2482 0.093 Uiso 1 1 calc R
C57 C -0.2252(3) -0.0095(3) 0.28885(13) 0.0628(14) Uani 1 1 d .
H119 H -0.1892 0.0180 0.2913 0.094 Uiso 1 1 calc R
H120 H -0.2132 -0.0514 0.2959 0.094 Uiso 1 1 calc R
H121 H -0.2589 0.0048 0.3049 0.094 Uiso 1 1 calc R
C58 C -0.3272(2) -0.0551(3) 0.24283(16) 0.0641(14) Uani 1 1 d .
H122 H -0.3553 -0.0359 0.2606 0.096 Uiso 1 1 calc R
H123 H -0.3176 -0.0972 0.2507 0.096 Uiso 1 1 calc R
H124 H -0.3474 -0.0562 0.2188 0.096 Uiso 1 1 calc R
Si13 Si -0.02506(6) 0.11499(6) 0.28393(3) 0.0442(3) Uani 1 1 d .
C59 C 0.0426(2) 0.0666(3) 0.27054(15) 0.0644(15) Uani 1 1 d .
H125 H 0.0661 0.0548 0.2925 0.097 Uiso 1 1 calc R
H126 H 0.0698 0.0899 0.2540 0.097 Uiso 1 1 calc R
H127 H 0.0277 0.0294 0.2581 0.097 Uiso 1 1 calc R
C60 C 0.0039(3) 0.1833(3) 0.31060(14) 0.0638(15) Uani 1 1 d .
H128 H -0.0318 0.2080 0.3188 0.096 Uiso 1 1 calc R
H129 H 0.0309 0.2085 0.2950 0.096 Uiso 1 1 calc R
H130 H 0.0275 0.1691 0.3319 0.096 Uiso 1 1 calc R
C61 C -0.0733(2) 0.0673(2) 0.31518(12) 0.0484(11) Uani 1 1 d .
H131 H -0.0854 0.0292 0.3027 0.073 Uiso 1 1 calc R
H132 H -0.1108 0.0902 0.3222 0.073 Uiso 1 1 calc R
H133 H -0.0492 0.0573 0.3372 0.073 Uiso 1 1 calc R
Si14 Si -0.13327(6) 0.19858(6) 0.24623(4) 0.0475(3) Uani 1 1 d .
C62 C -0.1812(2) 0.2002(2) 0.20400(13) 0.0547(12) Uani 1 1 d .
H134 H -0.1794 0.1598 0.1920 0.082 Uiso 1 1 calc R
H135 H -0.1650 0.2317 0.1873 0.082 Uiso 1 1 calc R
H136 H -0.2245 0.2098 0.2103 0.082 Uiso 1 1 calc R
C63 C -0.0988(3) 0.2769(2) 0.2531(2) 0.0755(17) Uani 1 1 d .
H137 H -0.0764 0.2893 0.2309 0.113 Uiso 1 1 calc R
H138 H -0.0698 0.2759 0.2738 0.113 Uiso 1 1 calc R
H139 H -0.1322 0.3065 0.2581 0.113 Uiso 1 1 calc R
C64 C -0.1843(2) 0.1827(3) 0.28652(13) 0.0569(13) Uani 1 1 d .
H140 H -0.2204 0.2103 0.2860 0.085 Uiso 1 1 calc R
H141 H -0.1606 0.1895 0.3091 0.085 Uiso 1 1 calc R
H142 H -0.1986 0.1399 0.2856 0.085 Uiso 1 1 calc R

loop_
_atom_site_aniso_label
_atom_site_aniso_U_11
_atom_site_aniso_U_22
_atom_site_aniso_U_33
_atom_site_aniso_U_23
_atom_site_aniso_U_13
_atom_site_aniso_U_12
Ge1 0.0293(2) 0.0367(2) 0.0293(2) 0.00305(17) -0.00067(16) 0.00075(17)
Ge2 0.0302(2) 0.0367(2) 0.0321(2) -0.00348(17) 0.00058(16) -0.00142(17)
C1 0.036(2) 0.051(3) 0.046(2) 0.003(2) -0.0012(19) 0.0086(19)
C2 0.040(2) 0.048(3) 0.047(2) 0.003(2) -0.0044(19) 0.007(2)
C3 0.047(2) 0.046(2) 0.038(2) -0.0061(19) -0.0081(19) -0.006(2)
C4 0.043(2) 0.052(3) 0.034(2) -0.0086(19) 0.0006(18) -0.005(2)
C5 0.0270(17) 0.0312(19) 0.0273(18) 0.0002(15) -0.0008(14) -0.0016(15)
C6 0.0238(17) 0.0319(19) 0.0329(19) -0.0017(15) -0.0007(15) -0.0001(15)
C7 0.0254(17) 0.033(2) 0.0311(19) -0.0029(15) 0.0028(14) -0.0003(15)
C8 0.0256(17) 0.0292(18) 0.0284(18) -0.0012(15) -0.0025(14) -0.0028(14)
C9 0.0227(17) 0.0292(19) 0.0324(19) 0.0005(15) -0.0015(14) 0.0015(14)
C10 0.0250(17) 0.0327(19) 0.0300(18) -0.0016(15) 0.0002(15) -0.0037(15)
C11 0.0269(18) 0.041(2) 0.0306(19) 0.0041(16) 0.0014(15) 0.0032(16)
C12 0.0279(18) 0.0323(19) 0.0305(19) 0.0039(15) 0.0003(15) 0.0008(15)
C13 0.0286(18) 0.039(2) 0.0294(19) 0.0003(16) 0.0020(15) 0.0052(16)
Si1 0.0316(5) 0.0391(6) 0.0398(6) 0.0020(5) 0.0025(5) 0.0077(5)
C14 0.041(2) 0.046(3) 0.069(3) -0.004(2) -0.005(2) 0.002(2)
C15 0.052(3) 0.047(3) 0.051(3) 0.004(2) 0.001(2) 0.017(2)
C16 0.043(2) 0.057(3) 0.044(2) 0.001(2) 0.009(2) 0.013(2)
Si2 0.0304(5) 0.0490(7) 0.0383(6) 0.0034(5) -0.0055(5) 0.0014(5)
C17 0.050(3) 0.057(3) 0.064(3) -0.011(2) -0.009(2) 0.002(2)
C18 0.037(2) 0.072(3) 0.040(2) 0.004(2) -0.0082(19) 0.008(2)
C19 0.038(2) 0.071(3) 0.054(3) 0.017(2) -0.011(2) -0.014(2)
Si3 0.0452(7) 0.0507(7) 0.0312(6) -0.0001(5) 0.0027(5) 0.0138(6)
C20 0.075(4) 0.051(3) 0.055(3) -0.015(2) -0.017(3) 0.019(3)
C21 0.044(3) 0.070(3) 0.050(3) 0.022(2) 0.016(2) 0.015(2)
C22 0.081(4) 0.091(4) 0.037(3) -0.001(3) 0.009(3) 0.038(3)
Si4 0.0461(7) 0.0366(6) 0.0445(7) 0.0049(5) 0.0028(5) -0.0063(5)
C23 0.053(3) 0.051(3) 0.069(3) 0.004(2) -0.015(2) -0.013(2)
C24 0.068(3) 0.057(3) 0.061(3) 0.019(3) 0.009(3) -0.010(3)
C25 0.061(3) 0.035(2) 0.074(3) -0.005(2) -0.001(3) 0.002(2)
Si5 0.0360(6) 0.0517(7) 0.0367(6) -0.0003(5) -0.0047(5) 0.0026(5)
C26 0.049(3) 0.062(3) 0.065(3) -0.007(3) -0.016(2) 0.000(2)
C27 0.052(3) 0.067(3) 0.043(3) 0.010(2) -0.006(2) 0.011(2)
C28 0.034(2) 0.065(3) 0.050(3) 0.012(2) -0.006(2) 0.005(2)
Si6 0.0263(5) 0.0508(7) 0.0341(6) 0.0031(5) 0.0015(4) 0.0021(5)
C29 0.031(2) 0.069(3) 0.040(2) 0.007(2) 0.0020(18) -0.005(2)
C30 0.037(2) 0.051(3) 0.041(2) 0.001(2) -0.0003(18) -0.0100(19)
C31 0.034(2) 0.068(3) 0.043(2) 0.002(2) -0.0051(19) 0.011(2)
Si7 0.0379(6) 0.0387(6) 0.0372(6) -0.0030(5) 0.0024(5) 0.0048(5)
C32 0.051(3) 0.057(3) 0.038(2) -0.011(2) 0.001(2) 0.005(2)
C33 0.046(3) 0.044(3) 0.081(4) -0.012(2) 0.003(2) -0.004(2)
C34 0.088(4) 0.040(3) 0.050(3) 0.000(2) 0.006(3) 0.009(3)
C35 0.0298(18) 0.032(2) 0.0305(19) 0.0017(15) -0.0013(15) -0.0006(15)
C36 0.034(2) 0.035(2) 0.0294(19) 0.0017(16) -0.0030(16) 0.0022(16)
C37 0.038(2) 0.035(2) 0.035(2) 0.0001(17) -0.0062(17) -0.0044(17)
C38 0.035(2) 0.039(2) 0.034(2) 0.0066(17) -0.0022(17) -0.0072(17)
C39 0.037(2) 0.044(2) 0.032(2) 0.0007(17) 0.0018(17) -0.0011(18)
C40 0.0318(19) 0.036(2) 0.0313(19) 0.0002(16) 0.0010(16) 0.0023(16)
C41 0.036(2) 0.035(2) 0.034(2) -0.0042(16) -0.0002(16) -0.0012(17)
C42 0.041(2) 0.047(2) 0.038(2) 0.0066(19) -0.0048(18) -0.0128(19)
C43 0.042(2) 0.040(2) 0.034(2) -0.0048(17) 0.0069(18) -0.0018(18)
Si8 0.0503(7) 0.0385(7) 0.0541(8) -0.0068(6) -0.0016(6) 0.0075(5)
C44 0.068(3) 0.047(3) 0.077(4) 0.004(3) -0.013(3) 0.011(3)
C45 0.075(4) 0.045(3) 0.080(4) -0.014(3) 0.010(3) 0.002(3)
C46 0.050(3) 0.052(3) 0.102(5) -0.006(3) 0.013(3) 0.013(2)
Si9 0.0373(6) 0.0570(7) 0.0318(6) -0.0026(5) 0.0007(5) -0.0013(5)
C47 0.059(3) 0.082(4) 0.047(3) -0.023(3) -0.001(2) -0.002(3)
C48 0.054(3) 0.078(4) 0.043(3) 0.010(2) 0.008(2) 0.001(3)
C49 0.045(2) 0.061(3) 0.041(2) 0.009(2) -0.004(2) 0.002(2)
Si10 0.0493(7) 0.0479(7) 0.0592(8) 0.0121(6) -0.0120(6) -0.0051(6)
C50 0.064(3) 0.065(4) 0.119(5) 0.057(4) -0.052(4) -0.030(3)
C51 0.055(3) 0.059(3) 0.061(3) 0.014(2) -0.016(2) -0.004(2)
C52 0.067(3) 0.061(3) 0.070(3) 0.022(3) -0.017(3) -0.018(3)
Si11 0.0385(6) 0.0469(7) 0.0436(7) 0.0082(5) -0.0064(5) -0.0052(5)
C53 0.054(3) 0.065(3) 0.061(3) 0.011(3) -0.017(2) -0.027(3)
C54 0.048(3) 0.059(3) 0.045(3) -0.008(2) -0.005(2) -0.009(2)
C55 0.048(3) 0.074(4) 0.058(3) 0.010(3) -0.006(2) 0.005(3)
Si12 0.0423(7) 0.0635(9) 0.0502(7) 0.0052(6) 0.0031(6) -0.0061(6)
C56 0.043(3) 0.073(4) 0.071(3) -0.004(3) -0.002(2) 0.004(3)
C57 0.058(3) 0.083(4) 0.047(3) 0.005(3) 0.006(2) -0.008(3)
C58 0.044(3) 0.082(4) 0.067(3) 0.004(3) 0.008(2) -0.011(3)
Si13 0.0459(7) 0.0524(7) 0.0341(6) -0.0057(5) -0.0006(5) -0.0032(6)
C59 0.048(3) 0.092(4) 0.053(3) 0.005(3) -0.007(2) 0.013(3)
C60 0.082(4) 0.068(3) 0.042(3) -0.003(2) -0.002(3) -0.021(3)
C61 0.056(3) 0.046(3) 0.043(2) 0.002(2) 0.000(2) 0.000(2)
Si14 0.0496(7) 0.0453(7) 0.0475(7) -0.0006(6) 0.0098(6) 0.0084(6)
C62 0.055(3) 0.064(3) 0.045(3) 0.012(2) 0.009(2) 0.019(2)
C63 0.071(4) 0.045(3) 0.111(5) -0.009(3) 0.002(4) 0.009(3)
C64 0.056(3) 0.071(3) 0.044(3) 0.000(2) 0.010(2) 0.019(3)

loop_
_atom_type_symbol
_atom_type_description
_atom_type_scat_dispersion_real
_atom_type_scat_dispersion_imag
_atom_type_scat_source
C C 0.0033 0.0016 'International Tables Vol C Tables 4.2.6.8 and 6.1.1.4'
H H 0.0000 0.0000 'International Tables Vol C Tables 4.2.6.8 and 6.1.1.4'
Si Si 0.0817 0.0704 'International Tables Vol C Tables 4.2.6.8 and 6.1.1.4'
Ge Ge 0.1547 1.8001 'International Tables Vol C Tables 4.2.6.8 and 6.1.1.4'

loop_
_geom_angle_atom_site_label_1
_geom_angle_atom_site_label_2
_geom_angle_atom_site_label_3
_geom_angle
C1 Ge1 C5 123.70(17)
C1 Ge1 C3 100.67(19)
C5 Ge1 C3 118.03(17)
C1 Ge1 Ge2 76.50(13)
C5 Ge1 Ge2 149.84(10)
C3 Ge1 Ge2 73.72(13)
C35 Ge2 C4 123.94(17)
C35 Ge2 C2 115.24(18)
C4 Ge2 C2 101.13(19)
C35 Ge2 Ge1 152.89(11)
C4 Ge2 Ge1 75.71(13)
C2 Ge2 Ge1 73.54(13)
C2 C1 Ge1 101.8(3)
C2 C1 H1 111.4
Ge1 C1 H1 111.4
C2 C1 H2 111.4
Ge1 C1 H2 111.4
H1 C1 H2 109.3
C1 C2 Ge2 104.7(3)
C1 C2 H3 110.8
Ge2 C2 H3 110.8
C1 C2 H4 110.8
Ge2 C2 H4 110.8
H3 C2 H4 108.9
C4 C3 Ge1 104.6(3)
C4 C3 H5 110.8
Ge1 C3 H5 110.8
C4 C3 H6 110.8
Ge1 C3 H6 110.8
H5 C3 H6 108.9
C3 C4 Ge2 101.9(3)
C3 C4 H7 111.4
Ge2 C4 H7 111.4
C3 C4 H8 111.4
Ge2 C4 H8 111.4
H7 C4 H8 109.2
C10 C5 C6 118.5(3)
C10 C5 Ge1 119.1(3)
C6 C5 Ge1 122.3(3)
C7 C6 C5 118.8(3)
C7 C6 C11 119.4(3)
C5 C6 C11 121.8(3)
C6 C7 C8 123.8(3)
C6 C7 H9 118.1
C8 C7 H9 118.1
C9 C8 C7 115.2(3)
C9 C8 C12 122.3(3)
C7 C8 C12 122.5(3)
C10 C9 C8 123.3(3)
C10 C9 H10 118.3
C8 C9 H10 118.3
C9 C10 C5 119.7(3)
C9 C10 C13 119.1(3)
C5 C10 C13 121.2(3)
C6 C11 Si2 112.7(3)
C6 C11 Si1 117.1(3)
Si2 C11 Si1 116.75(19)
C6 C11 H11 102.4
Si2 C11 H11 102.4
Si1 C11 H11 102.4
C8 C12 Si3 111.2(2)
C8 C12 Si4 105.9(2)
Si3 C12 Si4 110.67(19)
C8 C12 Si5 113.5(2)
Si3 C12 Si5 106.62(19)
Si4 C12 Si5 108.96(19)
C10 C13 Si7 112.9(3)
C10 C13 Si6 115.9(3)
Si7 C13 Si6 115.89(19)
C10 C13 H12 103.2
Si7 C13 H12 103.2
Si6 C13 H12 103.2
C14 Si1 C16 110.1(2)
C14 Si1 C15 107.2(2)
C16 Si1 C15 108.2(2)
C14 Si1 C11 108.95(19)
C16 Si1 C11 112.9(2)
C15 Si1 C11 109.4(2)
Si1 C14 H13 109.5
Si1 C14 H14 109.5
H13 C14 H14 109.5
Si1 C14 H15 109.5
H13 C14 H15 109.5
H14 C14 H15 109.5
Si1 C15 H16 109.5
Si1 C15 H17 109.5
H16 C15 H17 109.5
Si1 C15 H18 109.5
H16 C15 H18 109.5
H17 C15 H18 109.5
Si1 C16 H19 109.5
Si1 C16 H20 109.5
H19 C16 H20 109.5
Si1 C16 H21 109.5
H19 C16 H21 109.5
H20 C16 H21 109.5
C19 Si2 C17 109.4(3)
C19 Si2 C18 106.4(2)
C17 Si2 C18 108.5(2)
C19 Si2 C11 114.6(2)
C17 Si2 C11 108.0(2)
C18 Si2 C11 109.8(2)
Si2 C17 H22 109.5
Si2 C17 H23 109.5
H22 C17 H23 109.5
Si2 C17 H24 109.5
H22 C17 H24 109.5
H23 C17 H24 109.5
Si2 C18 H25 109.5
Si2 C18 H26 109.5
H25 C18 H26 109.5
Si2 C18 H27 109.5
H25 C18 H27 109.5
H26 C18 H27 109.5
Si2 C19 H28 109.5
Si2 C19 H29 109.5
H28 C19 H29 109.5
Si2 C19 H30 109.5
H28 C19 H30 109.5
H29 C19 H30 109.5
C21 Si3 C22 102.2(2)
C21 Si3 C20 108.3(2)
C22 Si3 C20 105.2(3)
C21 Si3 C12 114.3(2)
C22 Si3 C12 115.9(2)
C20 Si3 C12 110.2(2)
Si3 C20 H31 109.5
Si3 C20 H32 109.5
H31 C20 H32 109.5
Si3 C20 H33 109.5
H31 C20 H33 109.5
H32 C20 H33 109.5
Si3 C21 H34 109.5
Si3 C21 H35 109.5
H34 C21 H35 109.5
Si3 C21 H36 109.5
H34 C21 H36 109.5
H35 C21 H36 109.5
Si3 C22 H37 109.5
Si3 C22 H38 109.5
H37 C22 H38 109.5
Si3 C22 H39 109.5
H37 C22 H39 109.5
H38 C22 H39 109.5
C25 Si4 C23 106.7(3)
C25 Si4 C24 106.1(3)
C23 Si4 C24 106.2(3)
C25 Si4 C12 112.6(2)
C23 Si4 C12 110.7(2)
C24 Si4 C12 114.0(2)
Si4 C23 H40 109.5
Si4 C23 H41 109.5
H40 C23 H41 109.5
Si4 C23 H42 109.5
H40 C23 H42 109.5
H41 C23 H42 109.5
Si4 C24 H43 109.5
Si4 C24 H44 109.5
H43 C24 H44 109.5
Si4 C24 H45 109.5
H43 C24 H45 109.5
H44 C24 H45 109.5
Si4 C25 H46 109.5
Si4 C25 H47 109.5
H46 C25 H47 109.5
Si4 C25 H48 109.5
H46 C25 H48 109.5
H47 C25 H48 109.5
C26 Si5 C28 103.5(2)
C26 Si5 C27 109.1(2)
C28 Si5 C27 100.6(2)
C26 Si5 C12 110.8(2)
C28 Si5 C12 119.90(19)
C27 Si5 C12 112.0(2)
Si5 C26 H49 109.5
Si5 C26 H50 109.5
H49 C26 H50 109.5
Si5 C26 H51 109.5
H49 C26 H51 109.5
H50 C26 H51 109.5
Si5 C27 H52 109.5
Si5 C27 H53 109.5
H52 C27 H53 109.5
Si5 C27 H54 109.5
H52 C27 H54 109.5
H53 C27 H54 109.5
Si5 C28 H55 109.5
Si5 C28 H56 109.5
H55 C28 H56 109.5
Si5 C28 H57 109.5
H55 C28 H57 109.5
H56 C28 H57 109.5
C30 Si6 C31 109.4(2)
C30 Si6 C29 110.3(2)
C31 Si6 C29 106.1(2)
C30 Si6 C13 109.90(18)
C31 Si6 C13 114.8(2)
C29 Si6 C13 106.21(18)
Si6 C29 H58 109.5
Si6 C29 H59 109.5
H58 C29 H59 109.5
Si6 C29 H60 109.5
H58 C29 H60 109.5
H59 C29 H60 109.5
Si6 C30 H61 109.5
Si6 C30 H62 109.5
H61 C30 H62 109.5
Si6 C30 H63 109.5
H61 C30 H63 109.5
H62 C30 H63 109.5
Si6 C31 H64 109.5
Si6 C31 H65 109.5
H64 C31 H65 109.5
Si6 C31 H66 109.5
H64 C31 H66 109.5
H65 C31 H66 109.5
C33 Si7 C34 107.2(3)
C33 Si7 C32 111.4(2)
C34 Si7 C32 106.6(2)
C33 Si7 C13 109.4(2)
C34 Si7 C13 115.2(2)
C32 Si7 C13 107.1(2)
Si7 C32 H67 109.5
Si7 C32 H68 109.5
H67 C32 H68 109.5
Si7 C32 H69 109.5
H67 C32 H69 109.5
H68 C32 H69 109.5
Si7 C33 H70 109.5
Si7 C33 H71 109.5
H70 C33 H71 109.5
Si7 C33 H72 109.5
H70 C33 H72 109.5
H71 C33 H72 109.5
Si7 C34 H73 109.5
Si7 C34 H74 109.5
H73 C34 H74 109.5
Si7 C34 H75 109.5
H73 C34 H75 109.5
H74 C34 H75 109.5
C40 C35 C36 117.9(3)
C40 C35 Ge2 122.6(3)
C36 C35 Ge2 119.4(3)
C37 C36 C35 119.4(4)
C37 C36 C41 118.9(4)
C35 C36 C41 121.7(3)
C36 C37 C38 123.7(4)
C36 C37 H76 118.1
C38 C37 H76 118.1
C37 C38 C39 115.1(4)
C37 C38 C42 122.8(4)
C39 C38 C42 122.0(4)
C40 C39 C38 123.6(4)
C40 C39 H77 118.2
C38 C39 H77 118.2
C39 C40 C35 120.2(4)
C39 C40 C43 117.8(3)
C35 C40 C43 122.0(3)
C36 C41 Si8 113.7(3)
C36 C41 Si9 113.1(3)
Si8 C41 Si9 117.6(2)
C36 C41 H78 103.4
Si8 C41 H78 103.4
Si9 C41 H78 103.4
C38 C42 Si10 105.2(3)
C38 C42 Si11 114.3(3)
Si10 C42 Si11 111.5(2)
C38 C42 Si12 112.6(3)
Si10 C42 Si12 109.7(2)
Si11 C42 Si12 103.5(2)
C40 C43 Si13 112.4(3)
C40 C43 Si14 115.5(3)
Si13 C43 Si14 117.6(2)
C40 C43 H79 102.9
Si13 C43 H79 102.9
Si14 C43 H79 102.9
C44 Si8 C46 110.9(3)
C44 Si8 C45 106.1(3)
C46 Si8 C45 107.5(3)
C44 Si8 C41 109.3(2)
C46 Si8 C41 107.8(2)
C45 Si8 C41 115.4(2)
Si8 C44 H80 109.5
Si8 C44 H81 109.5
H80 C44 H81 109.5
Si8 C44 H82 109.5
H80 C44 H82 109.5
H81 C44 H82 109.5
Si8 C45 H83 109.5
Si8 C45 H84 109.5
H83 C45 H84 109.5
Si8 C45 H85 109.5
H83 C45 H85 109.5
H84 C45 H85 109.5
Si8 C46 H86 109.5
Si8 C46 H87 109.5
H86 C46 H87 109.5
Si8 C46 H88 109.5
H86 C46 H88 109.5
H87 C46 H88 109.5
C49 Si9 C48 109.3(2)
C49 Si9 C47 109.0(2)
C48 Si9 C47 105.5(2)
C49 Si9 C41 108.75(19)
C48 Si9 C41 107.5(2)
C47 Si9 C41 116.6(2)
Si9 C47 H89 109.5
Si9 C47 H90 109.5
H89 C47 H90 109.5
Si9 C47 H91 109.5
H89 C47 H91 109.5
H90 C47 H91 109.5
Si9 C48 H92 109.5
Si9 C48 H93 109.5
H92 C48 H93 109.5
Si9 C48 H94 109.5
H92 C48 H94 109.5
H93 C48 H94 109.5
Si9 C49 H95 109.5
Si9 C49 H96 109.5
H95 C49 H96 109.5
Si9 C49 H97 109.5
H95 C49 H97 109.5
H96 C49 H97 109.5
C50 Si10 C51 106.3(3)
C50 Si10 C52 105.6(3)
C51 Si10 C52 106.5(2)
C50 Si10 C42 112.1(2)
C51 Si10 C42 110.1(2)
C52 Si10 C42 115.7(2)
Si10 C50 H98 109.5
Si10 C50 H99 109.5
H98 C50 H99 109.5
Si10 C50 H100 109.5
H98 C50 H100 109.5
H99 C50 H100 109.5
Si10 C51 H101 109.5
Si10 C51 H102 109.5
H101 C51 H102 109.5
Si10 C51 H103 109.5
H101 C51 H103 109.5
H102 C51 H103 109.5
Si10 C52 H104 109.5
Si10 C52 H105 109.5
H104 C52 H105 109.5
Si10 C52 H106 109.5
H104 C52 H106 109.5
H105 C52 H106 109.5
C54 Si11 C55 102.2(2)
C54 Si11 C53 102.9(2)
C55 Si11 C53 106.9(2)
C54 Si11 C42 117.0(2)
C55 Si11 C42 113.4(2)
C53 Si11 C42 113.2(2)
Si11 C53 H107 109.5
Si11 C53 H108 109.5
H107 C53 H108 109.5
Si11 C53 H109 109.5
H107 C53 H109 109.5
H108 C53 H109 109.5
Si11 C54 H110 109.5
Si11 C54 H111 109.5
H110 C54 H111 109.5
Si11 C54 H112 109.5
H110 C54 H112 109.5
H111 C54 H112 109.5
Si11 C55 H113 109.5
Si11 C55 H114 109.5
H113 C55 H114 109.5
Si11 C55 H115 109.5
H113 C55 H115 109.5
H114 C55 H115 109.5
C56 Si12 C58 106.4(3)
C56 Si12 C57 107.6(3)
C58 Si12 C57 102.1(3)
C56 Si12 C42 112.0(2)
C58 Si12 C42 113.0(2)
C57 Si12 C42 114.9(2)
Si12 C56 H116 109.5
Si12 C56 H117 109.5
H116 C56 H117 109.5
Si12 C56 H118 109.5
H116 C56 H118 109.5
H117 C56 H118 109.5
Si12 C57 H119 109.5
Si12 C57 H120 109.5
H119 C57 H120 109.5
Si12 C57 H121 109.5
H119 C57 H121 109.5
H120 C57 H121 109.5
Si12 C58 H122 109.5
Si12 C58 H123 109.5
H122 C58 H123 109.5
Si12 C58 H124 109.5
H122 C58 H124 109.5
H123 C58 H124 109.5
C61 Si13 C59 106.3(3)
C61 Si13 C60 107.8(2)
C59 Si13 C60 109.0(3)
C61 Si13 C43 115.8(2)
C59 Si13 C43 108.3(2)
C60 Si13 C43 109.4(2)
Si13 C59 H125 109.5
Si13 C59 H126 109.5
H125 C59 H126 109.5
Si13 C59 H127 109.5
H125 C59 H127 109.5
H126 C59 H127 109.5
Si13 C60 H128 109.5
Si13 C60 H129 109.5
H128 C60 H129 109.5
Si13 C60 H130 109.5
H128 C60 H130 109.5
H129 C60 H130 109.5
Si13 C61 H131 109.5
Si13 C61 H132 109.5
H131 C61 H132 109.5
Si13 C61 H133 109.5
H131 C61 H133 109.5
H132 C61 H133 109.5
C62 Si14 C64 109.6(2)
C62 Si14 C63 108.2(3)
C64 Si14 C63 107.1(3)
C62 Si14 C43 110.5(2)
C64 Si14 C43 114.2(2)
C63 Si14 C43 106.9(2)
Si14 C62 H134 109.5
Si14 C62 H135 109.5
H134 C62 H135 109.5
Si14 C62 H136 109.5
H134 C62 H136 109.5
H135 C62 H136 109.5
Si14 C63 H137 109.5
Si14 C63 H138 109.5
H137 C63 H138 109.5
Si14 C63 H139 109.5
H137 C63 H139 109.5
H138 C63 H139 109.5
Si14 C64 H140 109.5
Si14 C64 H141 109.5
H140 C64 H141 109.5
Si14 C64 H142 109.5
H140 C64 H142 109.5
H141 C64 H142 109.5

loop_
_geom_bond_atom_site_label_1
_geom_bond_atom_site_label_2
_geom_bond_distance
Ge1 C1 1.973(4)
Ge1 C5 1.978(4)
Ge1 C3 1.997(4)
Ge1 Ge2 2.5664(6)
Ge2 C35 1.988(4)
Ge2 C4 1.989(4)
Ge2 C2 2.000(4)
C1 C2 1.583(6)
C1 H1 0.9900
C1 H2 0.9900
C2 H3 0.9900
C2 H4 0.9900
C3 C4 1.568(6)
C3 H5 0.9900
C3 H6 0.9900
C4 H7 0.9900
C4 H8 0.9900
C5 C10 1.412(5)
C5 C6 1.417(5)
C6 C7 1.401(5)
C6 C11 1.518(5)
C7 C8 1.404(5)
C7 H9 0.9500
C8 C9 1.402(5)
C8 C12 1.546(5)
C9 C10 1.396(5)
C9 H10 0.9500
C10 C13 1.519(5)
C11 Si2 1.891(4)
C11 Si1 1.896(4)
C11 H11 1.0000
C12 Si3 1.921(4)
C12 Si4 1.927(4)
C12 Si5 1.930(4)
C13 Si7 1.901(4)
C13 Si6 1.905(4)
C13 H12 1.0000
Si1 C14 1.855(5)
Si1 C16 1.870(4)
Si1 C15 1.879(4)
C14 H13 0.9800
C14 H14 0.9800
C14 H15 0.9800
C15 H16 0.9800
C15 H17 0.9800
C15 H18 0.9800
C16 H19 0.9800
C16 H20 0.9800
C16 H21 0.9800
Si2 C19 1.861(5)
Si2 C17 1.863(5)
Si2 C18 1.873(4)
C17 H22 0.9800
C17 H23 0.9800
C17 H24 0.9800
C18 H25 0.9800
C18 H26 0.9800
C18 H27 0.9800
C19 H28 0.9800
C19 H29 0.9800
C19 H30 0.9800
Si3 C21 1.874(5)
Si3 C22 1.880(5)
Si3 C20 1.881(5)
C20 H31 0.9800
C20 H32 0.9800
C20 H33 0.9800
C21 H34 0.9800
C21 H35 0.9800
C21 H36 0.9800
C22 H37 0.9800
C22 H38 0.9800
C22 H39 0.9800
Si4 C25 1.867(5)
Si4 C23 1.871(5)
Si4 C24 1.871(5)
C23 H40 0.9800
C23 H41 0.9800
C23 H42 0.9800
C24 H43 0.9800
C24 H44 0.9800
C24 H45 0.9800
C25 H46 0.9800
C25 H47 0.9800
C25 H48 0.9800
Si5 C26 1.865(5)
Si5 C28 1.877(5)
Si5 C27 1.893(5)
C26 H49 0.9800
C26 H50 0.9800
C26 H51 0.9800
C27 H52 0.9800
C27 H53 0.9800
C27 H54 0.9800
C28 H55 0.9800
C28 H56 0.9800
C28 H57 0.9800
Si6 C30 1.860(5)
Si6 C31 1.869(5)
Si6 C29 1.871(4)
C29 H58 0.9800
C29 H59 0.9800
C29 H60 0.9800
C30 H61 0.9800
C30 H62 0.9800
C30 H63 0.9800
C31 H64 0.9800
C31 H65 0.9800
C31 H66 0.9800
Si7 C33 1.858(5)
Si7 C34 1.871(5)
Si7 C32 1.877(4)
C32 H67 0.9800
C32 H68 0.9800
C32 H69 0.9800
C33 H70 0.9800
C33 H71 0.9800
C33 H72 0.9800
C34 H73 0.9800
C34 H74 0.9800
C34 H75 0.9800
C35 C40 1.411(5)
C35 C36 1.420(5)
C36 C37 1.395(6)
C36 C41 1.519(5)
C37 C38 1.401(6)
C37 H76 0.9500
C38 C39 1.404(6)
C38 C42 1.553(5)
C39 C40 1.383(6)
C39 H77 0.9500
C40 C43 1.520(5)
C41 Si8 1.898(4)
C41 Si9 1.910(4)
C41 H78 1.0000
C42 Si10 1.894(5)
C42 Si11 1.918(4)
C42 Si12 1.969(5)
C43 Si13 1.887(4)
C43 Si14 1.916(4)
C43 H79 1.0000
Si8 C44 1.863(6)
Si8 C46 1.867(5)
Si8 C45 1.869(5)
C44 H80 0.9800
C44 H81 0.9800
C44 H82 0.9800
C45 H83 0.9800
C45 H84 0.9800
C45 H85 0.9800
C46 H86 0.9800
C46 H87 0.9800
C46 H88 0.9800
Si9 C49 1.859(5)
Si9 C48 1.864(5)
Si9 C47 1.871(5)
C47 H89 0.9800
C47 H90 0.9800
C47 H91 0.9800
C48 H92 0.9800
C48 H93 0.9800
C48 H94 0.9800
C49 H95 0.9800
C49 H96 0.9800
C49 H97 0.9800
Si10 C50 1.738(8)
Si10 C51 1.866(5)
Si10 C52 1.877(5)
C50 H98 0.9800
C50 H99 0.9800
C50 H100 0.9800
C51 H101 0.9800
C51 H102 0.9800
C51 H103 0.9800
C52 H104 0.9800
C52 H105 0.9800
C52 H106 0.9800
Si11 C54 1.866(5)
Si11 C55 1.884(5)
Si11 C53 1.887(5)
C53 H107 0.9800
C53 H108 0.9800
C53 H109 0.9800
C54 H110 0.9800
C54 H111 0.9800
C54 H112 0.9800
C55 H113 0.9800
C55 H114 0.9800
C55 H115 0.9800
Si12 C56 1.868(6)
Si12 C58 1.880(5)
Si12 C57 1.888(5)
C56 H116 0.9800
C56 H117 0.9800
C56 H118 0.9800
C57 H119 0.9800
C57 H120 0.9800
C57 H121 0.9800
C58 H122 0.9800
C58 H123 0.9800
C58 H124 0.9800
Si13 C61 1.857(5)
Si13 C59 1.858(5)
Si13 C60 1.881(5)
C59 H125 0.9800
C59 H126 0.9800
C59 H127 0.9800
C60 H128 0.9800
C60 H129 0.9800
C60 H130 0.9800
C61 H131 0.9800
C61 H132 0.9800
C61 H133 0.9800
Si14 C62 1.853(5)
Si14 C64 1.866(5)
Si14 C63 1.872(6)
C62 H134 0.9800
C62 H135 0.9800
C62 H136 0.9800
C63 H137 0.9800
C63 H138 0.9800
C63 H139 0.9800
C64 H140 0.9800
C64 H141 0.9800
C64 H142 0.9800

loop_
_geom_torsion_atom_site_label_1
_geom_torsion_atom_site_label_2
_geom_torsion_atom_site_label_3
_geom_torsion_atom_site_label_4
_geom_torsion
C1 Ge1 Ge2 C35 -102.4(3)
C5 Ge1 Ge2 C35 33.9(3)
C3 Ge1 Ge2 C35 152.0(3)
C1 Ge1 Ge2 C4 117.5(2)
C5 Ge1 Ge2 C4 -106.2(3)
C3 Ge1 Ge2 C4 11.9(2)
C1 Ge1 Ge2 C2 11.1(2)
C5 Ge1 Ge2 C2 147.3(3)
C3 Ge1 Ge2 C2 -94.5(2)
C5 Ge1 C1 C2 -169.1(2)
C3 Ge1 C1 C2 56.5(3)
Ge2 Ge1 C1 C2 -13.7(2)
Ge1 C1 C2 Ge2 17.8(3)
C35 Ge2 C2 C1 138.6(3)
C4 Ge2 C2 C1 -85.2(3)
Ge1 Ge2 C2 C1 -13.9(3)
C1 Ge1 C3 C4 -87.6(3)
C5 Ge1 C3 C4 134.7(3)
Ge2 Ge1 C3 C4 -15.2(3)
Ge1 C3 C4 Ge2 19.4(3)
C35 Ge2 C4 C3 -174.3(2)
C2 Ge2 C4 C3 54.7(3)
Ge1 Ge2 C4 C3 -15.0(2)
C1 Ge1 C5 C10 167.7(3)
C3 Ge1 C5 C10 -64.9(3)
Ge2 Ge1 C5 C10 41.6(4)
C1 Ge1 C5 C6 -10.2(4)
C3 Ge1 C5 C6 117.1(3)
Ge2 Ge1 C5 C6 -136.3(2)
C10 C5 C6 C7 -8.1(5)
Ge1 C5 C6 C7 169.8(3)
C10 C5 C6 C11 169.6(3)
Ge1 C5 C6 C11 -12.4(5)
C5 C6 C7 C8 2.1(6)
C11 C6 C7 C8 -175.7(3)
C6 C7 C8 C9 4.6(5)
C6 C7 C8 C12 -177.2(3)
C7 C8 C9 C10 -5.4(5)
C12 C8 C9 C10 176.4(3)
C8 C9 C10 C5 -0.5(5)
C8 C9 C10 C13 178.4(3)
C6 C5 C10 C9 7.4(5)
Ge1 C5 C10 C9 -170.6(3)
C6 C5 C10 C13 -171.4(3)
Ge1 C5 C10 C13 10.6(5)
C7 C6 C11 Si2 75.7(4)
C5 C6 C11 Si2 -102.0(4)
C7 C6 C11 Si1 -63.8(4)
C5 C6 C11 Si1 118.4(3)
C9 C8 C12 Si3 -158.9(3)
C7 C8 C12 Si3 23.0(4)
C9 C8 C12 Si4 80.8(4)
C7 C8 C12 Si4 -97.3(3)
C9 C8 C12 Si5 -38.7(4)
C7 C8 C12 Si5 143.2(3)
C9 C10 C13 Si7 -69.8(4)
C5 C10 C13 Si7 109.1(3)
C9 C10 C13 Si6 67.3(4)
C5 C10 C13 Si6 -113.8(3)
C6 C11 Si1 C14 -35.6(4)
Si2 C11 Si1 C14 -173.6(2)
C6 C11 Si1 C16 87.0(3)
Si2 C11 Si1 C16 -50.9(3)
C6 C11 Si1 C15 -152.4(3)
Si2 C11 Si1 C15 69.6(3)
C6 C11 Si2 C19 -67.7(3)
Si1 C11 Si2 C19 72.1(3)
C6 C11 Si2 C17 54.6(3)
Si1 C11 Si2 C17 -165.7(2)
C6 C11 Si2 C18 172.6(3)
Si1 C11 Si2 C18 -47.6(3)
C8 C12 Si3 C21 -76.1(3)
Si4 C12 Si3 C21 41.3(3)
Si5 C12 Si3 C21 159.7(2)
C8 C12 Si3 C22 165.5(3)
Si4 C12 Si3 C22 -77.1(3)
Si5 C12 Si3 C22 41.2(3)
C8 C12 Si3 C20 46.2(3)
Si4 C12 Si3 C20 163.6(2)
Si5 C12 Si3 C20 -78.0(2)
C8 C12 Si4 C25 -79.6(3)
Si3 C12 Si4 C25 159.8(2)
Si5 C12 Si4 C25 42.8(3)
C8 C12 Si4 C23 39.7(3)
Si3 C12 Si4 C23 -80.9(3)
Si5 C12 Si4 C23 162.2(2)
C8 C12 Si4 C24 159.5(3)
Si3 C12 Si4 C24 38.8(3)
Si5 C12 Si4 C24 -78.1(3)
C8 C12 Si5 C26 -72.0(3)
Si3 C12 Si5 C26 50.8(3)
Si4 C12 Si5 C26 170.3(2)
C8 C12 Si5 C28 48.4(3)
Si3 C12 Si5 C28 171.2(2)
Si4 C12 Si5 C28 -69.3(3)
C8 C12 Si5 C27 165.9(3)
Si3 C12 Si5 C27 -71.3(3)
Si4 C12 Si5 C27 48.2(3)
C10 C13 Si6 C30 12.4(4)
Si7 C13 Si6 C30 148.2(2)
C10 C13 Si6 C31 -111.4(3)
Si7 C13 Si6 C31 24.4(3)
C10 C13 Si6 C29 131.7(3)
Si7 C13 Si6 C29 -92.5(3)
C10 C13 Si7 C33 -39.4(3)
Si6 C13 Si7 C33 -176.5(2)
C10 C13 Si7 C34 81.5(3)
Si6 C13 Si7 C34 -55.6(3)
C10 C13 Si7 C32 -160.2(3)
Si6 C13 Si7 C32 62.7(3)
C4 Ge2 C35 C40 -10.4(4)
C2 Ge2 C35 C40 114.7(3)
Ge1 Ge2 C35 C40 -141.8(2)
C4 Ge2 C35 C36 172.8(3)
C2 Ge2 C35 C36 -62.1(3)
Ge1 Ge2 C35 C36 41.4(5)
C40 C35 C36 C37 1.4(5)
Ge2 C35 C36 C37 178.4(3)
C40 C35 C36 C41 -178.7(3)
Ge2 C35 C36 C41 -1.7(5)
C35 C36 C37 C38 0.5(6)
C41 C36 C37 C38 -179.4(4)
C36 C37 C38 C39 -2.3(6)
C36 C37 C38 C42 -178.1(4)
C37 C38 C39 C40 2.2(6)
C42 C38 C39 C40 178.2(4)
C38 C39 C40 C35 -0.4(6)
C38 C39 C40 C43 -179.2(4)
C36 C35 C40 C39 -1.5(6)
Ge2 C35 C40 C39 -178.3(3)
C36 C35 C40 C43 177.3(4)
Ge2 C35 C40 C43 0.4(5)
C37 C36 C41 Si8 -66.6(4)
C35 C36 C41 Si8 113.5(4)
C37 C36 C41 Si9 70.9(4)
C35 C36 C41 Si9 -109.0(4)
C37 C38 C42 Si10 72.7(4)
C39 C38 C42 Si10 -102.9(4)
C37 C38 C42 Si11 -50.0(5)
C39 C38 C42 Si11 134.4(4)
C37 C38 C42 Si12 -167.8(3)
C39 C38 C42 Si12 16.6(5)
C39 C40 C43 Si13 79.3(4)
C35 C40 C43 Si13 -99.4(4)
C39 C40 C43 Si14 -59.4(4)
C35 C40 C43 Si14 121.9(4)
C36 C41 Si8 C44 -27.1(4)
Si9 C41 Si8 C44 -162.6(3)
C36 C41 Si8 C46 -147.7(3)
Si9 C41 Si8 C46 76.8(3)
C36 C41 Si8 C45 92.3(3)
Si9 C41 Si8 C45 -43.2(3)
C36 C41 Si9 C49 20.9(4)
Si8 C41 Si9 C49 156.6(2)
C36 C41 Si9 C48 139.2(3)
Si8 C41 Si9 C48 -85.1(3)
C36 C41 Si9 C47 -102.7(3)
Si8 C41 Si9 C47 33.0(3)
C38 C42 Si10 C50 -78.0(3)
Si11 C42 Si10 C50 46.4(3)
Si12 C42 Si10 C50 160.5(2)
C38 C42 Si10 C51 40.1(4)
Si11 C42 Si10 C51 164.6(2)
Si12 C42 Si10 C51 -81.3(3)
C38 C42 Si10 C52 160.8(3)
Si11 C42 Si10 C52 -74.7(3)
Si12 C42 Si10 C52 39.4(3)
C38 C42 Si11 C54 36.8(4)
Si10 C42 Si11 C54 -82.4(3)
Si12 C42 Si11 C54 159.7(2)
C38 C42 Si11 C55 -81.9(4)
Si10 C42 Si11 C55 158.9(2)
Si12 C42 Si11 C55 41.0(3)
C38 C42 Si11 C53 156.2(3)
Si10 C42 Si11 C53 37.0(3)
Si12 C42 Si11 C53 -80.9(3)
C38 C42 Si12 C56 48.4(4)
Si10 C42 Si12 C56 165.3(2)
Si11 C42 Si12 C56 -75.6(3)
C38 C42 Si12 C58 168.6(3)
Si10 C42 Si12 C58 -74.5(3)
Si11 C42 Si12 C58 44.6(3)
C38 C42 Si12 C57 -74.8(4)
Si10 C42 Si12 C57 42.1(3)
Si11 C42 Si12 C57 161.2(2)
C40 C43 Si13 C61 -72.6(3)
Si14 C43 Si13 C61 65.2(3)
C40 C43 Si13 C59 46.7(4)
Si14 C43 Si13 C59 -175.5(3)
C40 C43 Si13 C60 165.4(3)
Si14 C43 Si13 C60 -56.8(3)
C40 C43 Si14 C62 -25.3(4)
Si13 C43 Si14 C62 -161.8(3)
C40 C43 Si14 C64 98.8(4)
Si13 C43 Si14 C64 -37.7(3)
C40 C43 Si14 C63 -142.9(4)
Si13 C43 Si14 C63 80.6(3)
